data_2231862
loop_
_publ_author_name
'Peng, Xiao'
'Yuan, Yan'
'Chen, Xue'

_publ_section_title
;
 <i>N</i>-Diphenylphosphanyl-<i>N</i>-{[diphenyl(2-pyridylimino)-\l^5^-phosphanyl]methyl}pyridin-2-amine
;
_journal_coeditor_code EZ2257
_journal_issue 10
_journal_name_full 'Acta Crystallographica Section E'
_journal_page_first o2683
_journal_paper_doi 10.1107/S1600536811037007
_journal_volume 67
_journal_year 2011
_chemical_formula_iupac 'C35 H30 N4 P2'
_chemical_formula_moiety 'C35 H30 N4 P2'
_chemical_formula_sum 'C35 H30 N4 P2'
_chemical_formula_weight 568.57
_chemical_name_systematic
;
<i>N</i>-Diphenylphosphanyl-<i>N</i>-{[diphenyl(2-pyridylimino)-\l^5^-
phosphanyl]methyl}pyridin-2-amine
;
_space_group_IT_number 15
_symmetry_cell_setting monoclinic
_symmetry_space_group_name_Hall '-C 2yc'
_symmetry_space_group_name_H-M 'C 1 2/c 1'
_atom_sites_solution_hydrogens geom
_atom_sites_solution_primary direct
_atom_sites_solution_secondary difmap
_audit_creation_method SHELXL-97
_cell_angle_alpha 90.00
_cell_angle_beta 102.877(5)
_cell_angle_gamma 90.00
_cell_formula_units_Z 8
_cell_length_a 22.505(7)
_cell_length_b 9.142(3)
_cell_length_c 29.606(9)
_cell_measurement_reflns_used 241
_cell_measurement_temperature 293(2)
_cell_measurement_theta_max 26.34
_cell_measurement_theta_min 2.07
_cell_volume 5938(3)
_computing_cell_refinement '<i>APEX2</i> and <i>SAINT</i> (Bruker, 2007)'
_computing_data_collection '<i>APEX2</i> (Bruker, 2007)'
_computing_data_reduction '<i>SAINT</i> (Bruker, 2007)'
_computing_molecular_graphics '<i>SHELXTL</i> (Sheldrick, 2008)'
_computing_publication_material
;
<i>SHELXTL</i> (Sheldrick, 2008) and <i>PLATON</i> (Spek, 2009)
;
_computing_structure_refinement 'SHELXL97 (Sheldrick, 2008)'
_computing_structure_solution 'SHELXS97 (Sheldrick, 2008)'
_diffrn_ambient_temperature 293(2)
_diffrn_measured_fraction_theta_full 0.997
_diffrn_measured_fraction_theta_max 0.997
_diffrn_measurement_device_type 'Bruker APEXII CCD area-detector'
_diffrn_measurement_method \w
_diffrn_radiation_monochromator graphite
_diffrn_radiation_source 'fine-focus sealed tube'
_diffrn_radiation_type MoK\a
_diffrn_radiation_wavelength 0.71073
_diffrn_reflns_av_R_equivalents 0.0407
_diffrn_reflns_av_sigmaI/netI 0.0476
_diffrn_reflns_limit_h_max 28
_diffrn_reflns_limit_h_min -27
_diffrn_reflns_limit_k_max 9
_diffrn_reflns_limit_k_min -11
_diffrn_reflns_limit_l_max 33
_diffrn_reflns_limit_l_min -36
_diffrn_reflns_number 16500
_diffrn_reflns_theta_full 26.34
_diffrn_reflns_theta_max 26.34
_diffrn_reflns_theta_min 2.07
_exptl_absorpt_coefficient_mu 0.178
_exptl_absorpt_correction_T_max 1.000000
_exptl_absorpt_correction_T_min 0.753210
_exptl_absorpt_correction_type multi-scan
_exptl_absorpt_process_details '(SADABS; Bruker, 2007)'
_exptl_crystal_colour orange
_exptl_crystal_density_diffrn 1.272
_exptl_crystal_density_method 'not measured'
_exptl_crystal_description block
_exptl_crystal_F_000 2384
_exptl_crystal_size_max 0.40
_exptl_crystal_size_mid 0.30
_exptl_crystal_size_min 0.20
_refine_diff_density_max 0.388
_refine_diff_density_min -0.284
_refine_ls_extinction_method none
_refine_ls_goodness_of_fit_ref 1.149
_refine_ls_hydrogen_treatment constr
_refine_ls_matrix_type full
_refine_ls_number_parameters 370
_refine_ls_number_reflns 6035
_refine_ls_number_restraints 0
_refine_ls_restrained_S_all 1.149
_refine_ls_R_factor_all 0.0868
_refine_ls_R_factor_gt 0.0596
_refine_ls_shift/su_max 0.000
_refine_ls_shift/su_mean 0.000
_refine_ls_structure_factor_coef Fsqd
_refine_ls_weighting_details 'calc w=1/[\s^2^(Fo^2^)+(0.0394P)^2^+6.1976P] where P=(Fo^2^+2Fc^2^)/3'
_refine_ls_weighting_scheme calc
_refine_ls_wR_factor_gt 0.1173
_refine_ls_wR_factor_ref 0.1261
_reflns_number_gt 4510
_reflns_number_total 6035
_reflns_threshold_expression I>2sigma(I)
_cod_data_source_file ez2257.cif
_cod_data_source_block I
_cod_original_sg_symbol_H-M 'C 2/c'
_cod_database_code 2231862
_cod_database_fobs_code 2231862

loop_
_symmetry_equiv_pos_as_xyz
'x, y, z'
'-x, y, -z+1/2'
'x+1/2, y+1/2, z'
'-x+1/2, y+1/2, -z+1/2'
'-x, -y, -z'
'x, -y, z-1/2'
'-x+1/2, -y+1/2, -z'
'x+1/2, -y+1/2, z-1/2'

loop_
_atom_site_type_symbol
_atom_site_label
_atom_site_fract_x
_atom_site_fract_y
_atom_site_fract_z
_atom_site_U_iso_or_equiv
_atom_site_adp_type
_atom_site_calc_flag
_atom_site_refinement_flags
_atom_site_occupancy
_atom_site_symmetry_multiplicity
P P1 -0.01563(3) 0.63607(8) 0.14930(2) 0.03712(18) Uani d . 1 1
P P2 0.16356(3) 0.73616(7) 0.14753(2) 0.02853(16) Uani d . 1 1
N N1 0.05842(8) 0.5832(2) 0.15430(7) 0.0323(5) Uani d . 1 1
N N2 0.11485(10) 0.3691(3) 0.17411(7) 0.0408(5) Uani d . 1 1
N N3 0.15628(10) 0.9082(2) 0.13974(7) 0.0357(5) Uani d . 1 1
N N4 0.14031(12) 0.8766(3) 0.05916(7) 0.0501(6) Uani d . 1 1
C C1 0.08083(10) 0.4717(3) 0.18710(8) 0.0320(6) Uani d . 1 1
C C2 0.06822(12) 0.4749(3) 0.23102(9) 0.0411(6) Uani d . 1 1
H H2 0.0448 0.5498 0.2393 0.049 Uiso calc R 1 1
C C3 0.09084(13) 0.3661(4) 0.26186(10) 0.0487(7) Uani d . 1 1
H H3 0.0828 0.3661 0.2914 0.058 Uiso calc R 1 1
C C4 0.12536(14) 0.2572(4) 0.24880(10) 0.0550(8) Uani d . 1 1
H H4 0.1410 0.1817 0.2690 0.066 Uiso calc R 1 1
C C5 0.13608(14) 0.2634(4) 0.20499(10) 0.0548(8) Uani d . 1 1
H H5 0.1595 0.1896 0.1961 0.066 Uiso calc R 1 1
C C6 0.09627(10) 0.6230(3) 0.12172(8) 0.0320(6) Uani d . 1 1
H H6A 0.0713 0.6761 0.0960 0.038 Uiso calc R 1 1
H H6B 0.1101 0.5341 0.1094 0.038 Uiso calc R 1 1
C C7 -0.01288(12) 0.8317(3) 0.13863(11) 0.0451(7) Uani d . 1 1
C C8 -0.01064(15) 0.9233(4) 0.17666(13) 0.0719(11) Uani d . 1 1
H H8 -0.0121 0.8834 0.2053 0.086 Uiso calc R 1 1
C C9 -0.0062(2) 1.0736(5) 0.1719(2) 0.110(2) Uani d . 1 1
H H9 -0.0043 1.1339 0.1975 0.132 Uiso calc R 1 1
C C10 -0.00475(19) 1.1337(5) 0.1302(2) 0.113(2) Uani d . 1 1
H H10 -0.0017 1.2345 0.1273 0.135 Uiso calc R 1 1
C C11 -0.00772(16) 1.0462(5) 0.09285(19) 0.0899(14) Uani d . 1 1
H H11 -0.0070 1.0877 0.0643 0.108 Uiso calc R 1 1
C C12 -0.01182(13) 0.8961(4) 0.09660(13) 0.0601(9) Uani d . 1 1
H H12 -0.0139 0.8377 0.0706 0.072 Uiso calc R 1 1
C C13 -0.05681(12) 0.5681(3) 0.09276(9) 0.0415(6) Uani d . 1 1
C C14 -0.03331(15) 0.4781(4) 0.06367(11) 0.0565(8) Uani d . 1 1
H H14 0.0080 0.4557 0.0708 0.068 Uiso calc R 1 1
C C15 -0.07070(19) 0.4202(4) 0.02363(12) 0.0731(11) Uani d . 1 1
H H15 -0.0541 0.3603 0.0042 0.088 Uiso calc R 1 1
C C16 -0.1314(2) 0.4510(5) 0.01285(13) 0.0787(12) Uani d . 1 1
H H16 -0.1563 0.4120 -0.0138 0.094 Uiso calc R 1 1
C C17 -0.15543(17) 0.5391(5) 0.04118(15) 0.0806(12) Uani d . 1 1
H H17 -0.1969 0.5602 0.0338 0.097 Uiso calc R 1 1
C C18 -0.11885(14) 0.5978(4) 0.08082(12) 0.0607(9) Uani d . 1 1
H H18 -0.1360 0.6581 0.0998 0.073 Uiso calc R 1 1
C C19 0.17852(10) 0.7135(3) 0.20950(8) 0.0297(5) Uani d . 1 1
C C20 0.21447(11) 0.6004(3) 0.23177(8) 0.0373(6) Uani d . 1 1
H H20 0.2324 0.5353 0.2147 0.045 Uiso calc R 1 1
C C21 0.22379(12) 0.5835(4) 0.27910(9) 0.0472(7) Uani d . 1 1
H H21 0.2477 0.5070 0.2939 0.057 Uiso calc R 1 1
C C22 0.19752(14) 0.6807(4) 0.30441(9) 0.0545(8) Uani d . 1 1
H H22 0.2040 0.6698 0.3364 0.065 Uiso calc R 1 1
C C23 0.16185(14) 0.7935(4) 0.28284(10) 0.0534(8) Uani d . 1 1
H H23 0.1442 0.8584 0.3002 0.064 Uiso calc R 1 1
C C24 0.15210(12) 0.8109(3) 0.23526(9) 0.0403(6) Uani d . 1 1
H H24 0.1280 0.8874 0.2207 0.048 Uiso calc R 1 1
C C25 0.22768(11) 0.6569(3) 0.12830(8) 0.0323(6) Uani d . 1 1
C C26 0.23091(12) 0.5109(3) 0.11729(9) 0.0423(7) Uani d . 1 1
H H26 0.1993 0.4478 0.1195 0.051 Uiso calc R 1 1
C C27 0.28149(14) 0.4588(4) 0.10292(10) 0.0559(8) Uani d . 1 1
H H27 0.2831 0.3611 0.0945 0.067 Uiso calc R 1 1
C C28 0.32934(14) 0.5506(4) 0.10102(11) 0.0604(9) Uani d . 1 1
H H28 0.3637 0.5143 0.0923 0.072 Uiso calc R 1 1
C C29 0.32629(14) 0.6950(5) 0.11197(12) 0.0644(10) Uani d . 1 1
H H29 0.3586 0.7570 0.1105 0.077 Uiso calc R 1 1
C C30 0.27536(12) 0.7498(4) 0.12529(10) 0.0498(7) Uani d . 1 1
H H30 0.2732 0.8487 0.1322 0.060 Uiso calc R 1 1
C C31 0.14809(12) 0.9659(3) 0.09597(8) 0.0365(6) Uani d . 1 1
C C32 0.14870(16) 1.1179(3) 0.09068(10) 0.0561(8) Uani d . 1 1
H H32 0.1532 1.1783 0.1165 0.067 Uiso calc R 1 1
C C33 0.14268(19) 1.1772(4) 0.04781(11) 0.0737(11) Uani d . 1 1
H H33 0.1427 1.2782 0.0440 0.088 Uiso calc R 1 1
C C34 0.1366(2) 1.0861(4) 0.01011(11) 0.0878(14) Uani d . 1 1
H H34 0.1333 1.1235 -0.0196 0.105 Uiso calc R 1 1
C C35 0.1355(2) 0.9390(4) 0.01768(10) 0.0770(12) Uani d . 1 1
H H35 0.1310 0.8776 -0.0079 0.092 Uiso calc R 1 1

loop_
_atom_site_aniso_label
_atom_site_aniso_U_11
_atom_site_aniso_U_22
_atom_site_aniso_U_33
_atom_site_aniso_U_12
_atom_site_aniso_U_13
_atom_site_aniso_U_23
P1 0.0288(3) 0.0405(4) 0.0426(4) 0.0037(3) 0.0091(3) 0.0017(3)
P2 0.0308(3) 0.0285(4) 0.0267(3) 0.0002(3) 0.0074(2) 0.0001(3)
N1 0.0263(10) 0.0357(13) 0.0360(11) 0.0026(9) 0.0094(8) 0.0051(9)
N2 0.0424(12) 0.0394(14) 0.0400(12) 0.0099(11) 0.0078(10) -0.0005(10)
N3 0.0459(12) 0.0303(12) 0.0310(11) 0.0001(10) 0.0089(9) -0.0006(9)
N4 0.0818(18) 0.0345(14) 0.0315(12) -0.0078(13) 0.0071(11) -0.0018(10)
C1 0.0263(12) 0.0317(14) 0.0379(14) -0.0039(11) 0.0066(10) -0.0003(11)
C2 0.0362(14) 0.0461(18) 0.0442(15) 0.0032(13) 0.0159(12) 0.0044(13)
C3 0.0500(17) 0.056(2) 0.0418(16) -0.0007(15) 0.0136(13) 0.0111(14)
C4 0.0609(19) 0.0467(19) 0.0528(18) 0.0083(16) 0.0030(15) 0.0159(15)
C5 0.0578(18) 0.048(2) 0.0556(18) 0.0198(16) 0.0067(14) 0.0010(15)
C6 0.0301(12) 0.0380(15) 0.0281(12) -0.0013(11) 0.0070(10) 0.0008(11)
C7 0.0306(14) 0.0343(16) 0.0661(19) 0.0075(12) 0.0013(13) -0.0053(14)
C8 0.058(2) 0.062(2) 0.082(2) 0.0150(18) -0.0128(18) -0.029(2)
C9 0.079(3) 0.064(3) 0.156(5) 0.021(2) -0.042(3) -0.051(3)
C10 0.066(3) 0.038(2) 0.201(6) -0.006(2) -0.038(3) 0.002(3)
C11 0.048(2) 0.055(3) 0.157(4) 0.0017(19) 0.003(2) 0.035(3)
C12 0.0427(17) 0.046(2) 0.090(3) 0.0077(14) 0.0112(16) 0.0131(18)
C13 0.0417(15) 0.0305(15) 0.0494(16) -0.0043(12) 0.0041(12) 0.0082(13)
C14 0.0552(18) 0.050(2) 0.063(2) -0.0137(16) 0.0117(15) -0.0091(16)
C15 0.099(3) 0.059(2) 0.060(2) -0.030(2) 0.014(2) -0.0107(18)
C16 0.095(3) 0.061(3) 0.062(2) -0.032(2) -0.020(2) 0.013(2)
C17 0.059(2) 0.070(3) 0.093(3) -0.007(2) -0.026(2) 0.014(2)
C18 0.0442(17) 0.054(2) 0.076(2) 0.0047(15) -0.0049(15) 0.0022(17)
C19 0.0283(12) 0.0321(14) 0.0286(12) -0.0041(10) 0.0059(9) -0.0005(10)
C20 0.0334(13) 0.0443(17) 0.0342(14) 0.0005(12) 0.0073(11) 0.0013(12)
C21 0.0410(15) 0.057(2) 0.0401(15) -0.0001(14) 0.0013(12) 0.0097(14)
C22 0.0610(19) 0.073(2) 0.0270(14) -0.0051(18) 0.0056(13) 0.0026(15)
C23 0.0640(19) 0.061(2) 0.0374(16) 0.0020(17) 0.0171(14) -0.0099(15)
C24 0.0469(15) 0.0382(16) 0.0357(14) 0.0028(13) 0.0088(12) -0.0018(12)
C25 0.0311(12) 0.0385(16) 0.0284(12) 0.0005(11) 0.0085(10) 0.0032(11)
C26 0.0397(14) 0.0426(18) 0.0480(16) 0.0052(13) 0.0167(12) 0.0013(13)
C27 0.0609(19) 0.053(2) 0.0583(19) 0.0199(17) 0.0230(15) 0.0017(15)
C28 0.0475(18) 0.085(3) 0.0563(19) 0.0178(18) 0.0281(15) 0.0078(18)
C29 0.0432(17) 0.084(3) 0.073(2) -0.0059(17) 0.0275(16) 0.005(2)
C30 0.0432(15) 0.0495(19) 0.0613(19) -0.0042(14) 0.0211(14) -0.0022(15)
C31 0.0419(14) 0.0353(16) 0.0309(13) -0.0026(12) 0.0050(11) -0.0006(11)
C32 0.097(2) 0.0338(17) 0.0373(16) -0.0079(17) 0.0133(16) -0.0033(13)
C33 0.133(3) 0.0322(18) 0.051(2) -0.006(2) 0.010(2) 0.0100(15)
C34 0.167(4) 0.055(2) 0.0338(18) -0.021(3) 0.006(2) 0.0096(16)
C35 0.146(4) 0.049(2) 0.0304(16) -0.021(2) 0.0057(18) -0.0011(15)

loop_
_atom_type_symbol
_atom_type_description
_atom_type_scat_dispersion_real
_atom_type_scat_dispersion_imag
_atom_type_scat_source
C C 0.0033 0.0016 'International Tables Vol C Tables 4.2.6.8 and 6.1.1.4'
H H 0.0000 0.0000 'International Tables Vol C Tables 4.2.6.8 and 6.1.1.4'
N N 0.0061 0.0033 'International Tables Vol C Tables 4.2.6.8 and 6.1.1.4'
P P 0.1023 0.0942 'International Tables Vol C Tables 4.2.6.8 and 6.1.1.4'

loop_
_geom_angle_atom_site_label_1
_geom_angle_atom_site_label_2
_geom_angle_atom_site_label_3
_geom_angle
N1 P1 C7 102.86(11)
N1 P1 C13 105.55(12)
C7 P1 C13 101.82(13)
N3 P2 C19 104.52(11)
N3 P2 C25 114.34(12)
C19 P2 C25 106.98(11)
N3 P2 C6 116.32(12)
C19 P2 C6 107.81(11)
C25 P2 C6 106.35(12)
C1 N1 C6 117.21(19)
C1 N1 P1 116.91(15)
C6 N1 P1 124.78(16)
C1 N2 C5 117.0(2)
C31 N3 P2 120.27(18)
C35 N4 C31 117.1(3)
N2 C1 C2 122.6(2)
N2 C1 N1 116.8(2)
C2 C1 N1 120.6(2)
C3 C2 C1 119.0(3)
C3 C2 H2 120.5
C1 C2 H2 120.5
C2 C3 C4 119.3(3)
C2 C3 H3 120.4
C4 C3 H3 120.4
C3 C4 C5 117.9(3)
C3 C4 H4 121.1
C5 C4 H4 121.1
N2 C5 C4 124.2(3)
N2 C5 H5 117.9
C4 C5 H5 117.9
N1 C6 P2 114.09(16)
N1 C6 H6A 108.7
P2 C6 H6A 108.7
N1 C6 H6B 108.7
P2 C6 H6B 108.7
H6A C6 H6B 107.6
C12 C7 C8 117.8(3)
C12 C7 P1 125.7(2)
C8 C7 P1 116.5(3)
C9 C8 C7 120.2(4)
C9 C8 H8 119.9
C7 C8 H8 119.9
C10 C9 C8 120.6(5)
C10 C9 H9 119.7
C8 C9 H9 119.7
C11 C10 C9 119.8(4)
C11 C10 H10 120.1
C9 C10 H10 120.1
C10 C11 C12 120.9(5)
C10 C11 H11 119.6
C12 C11 H11 119.6
C11 C12 C7 120.7(4)
C11 C12 H12 119.7
C7 C12 H12 119.7
C14 C13 C18 117.5(3)
C14 C13 P1 125.9(2)
C18 C13 P1 116.2(2)
C13 C14 C15 120.9(3)
C13 C14 H14 119.5
C15 C14 H14 119.5
C16 C15 C14 120.3(4)
C16 C15 H15 119.9
C14 C15 H15 119.9
C17 C16 C15 119.6(3)
C17 C16 H16 120.2
C15 C16 H16 120.2
C16 C17 C18 120.7(4)
C16 C17 H17 119.6
C18 C17 H17 119.6
C17 C18 C13 121.0(4)
C17 C18 H18 119.5
C13 C18 H18 119.5
C20 C19 C24 119.5(2)
C20 C19 P2 121.79(19)
C24 C19 P2 118.66(19)
C21 C20 C19 120.5(3)
C21 C20 H20 119.8
C19 C20 H20 119.8
C22 C21 C20 119.6(3)
C22 C21 H21 120.2
C20 C21 H21 120.2
C23 C22 C21 120.6(3)
C23 C22 H22 119.7
C21 C22 H22 119.7
C22 C23 C24 120.2(3)
C22 C23 H23 119.9
C24 C23 H23 119.9
C23 C24 C19 119.6(3)
C23 C24 H24 120.2
C19 C24 H24 120.2
C26 C25 C30 119.7(2)
C26 C25 P2 123.20(19)
C30 C25 P2 117.1(2)
C25 C26 C27 119.7(3)
C25 C26 H26 120.2
C27 C26 H26 120.2
C28 C27 C26 120.5(3)
C28 C27 H27 119.8
C26 C27 H27 119.8
C29 C28 C27 119.9(3)
C29 C28 H28 120.0
C27 C28 H28 120.0
C28 C29 C30 120.4(3)
C28 C29 H29 119.8
C30 C29 H29 119.8
C29 C30 C25 119.8(3)
C29 C30 H30 120.1
C25 C30 H30 120.1
N4 C31 N3 119.9(2)
N4 C31 C32 121.1(2)
N3 C31 C32 119.0(2)
C33 C32 C31 120.0(3)
C33 C32 H32 120.0
C31 C32 H32 120.0
C32 C33 C34 119.2(3)
C32 C33 H33 120.4
C34 C33 H33 120.4
C35 C34 C33 117.8(3)
C35 C34 H34 121.1
C33 C34 H34 121.1
N4 C35 C34 124.8(3)
N4 C35 H35 117.6
C34 C35 H35 117.6

loop_
_geom_bond_atom_site_label_1
_geom_bond_atom_site_label_2
_geom_bond_distance
P1 N1 1.710(2)
P1 C7 1.820(3)
P1 C13 1.832(3)
P2 N3 1.593(2)
P2 C19 1.802(2)
P2 C25 1.816(2)
P2 C6 1.853(2)
N1 C1 1.421(3)
N1 C6 1.468(3)
N2 C1 1.321(3)
N2 C5 1.343(4)
N3 C31 1.373(3)
N4 C35 1.336(4)
N4 C31 1.342(3)
C1 C2 1.391(3)
C2 C3 1.369(4)
C2 H2 0.9300
C3 C4 1.370(4)
C3 H3 0.9300
C4 C5 1.372(4)
C4 H4 0.9300
C5 H5 0.9300
C6 H6A 0.9700
C6 H6B 0.9700
C7 C12 1.382(4)
C7 C8 1.395(4)
C8 C9 1.388(6)
C8 H8 0.9300
C9 C10 1.359(7)
C9 H9 0.9300
C10 C11 1.354(7)
C10 H10 0.9300
C11 C12 1.382(5)
C11 H11 0.9300
C12 H12 0.9300
C13 C14 1.379(4)
C13 C18 1.389(4)
C14 C15 1.396(4)
C14 H14 0.9300
C15 C16 1.362(6)
C15 H15 0.9300
C16 C17 1.359(6)
C16 H16 0.9300
C17 C18 1.383(5)
C17 H17 0.9300
C18 H18 0.9300
C19 C20 1.386(3)
C19 C24 1.389(3)
C20 C21 1.379(4)
C20 H20 0.9300
C21 C22 1.378(4)
C21 H21 0.9300
C22 C23 1.374(4)
C22 H22 0.9300
C23 C24 1.386(4)
C23 H23 0.9300
C24 H24 0.9300
C25 C26 1.379(4)
C25 C30 1.387(4)
C26 C27 1.386(4)
C26 H26 0.9300
C27 C28 1.376(5)
C27 H27 0.9300
C28 C29 1.365(5)
C28 H28 0.9300
C29 C30 1.386(4)
C29 H29 0.9300
C30 H30 0.9300
C31 C32 1.399(4)
C32 C33 1.359(4)
C32 H32 0.9300
C33 C34 1.375(5)
C33 H33 0.9300
C34 C35 1.364(5)
C34 H34 0.9300
C35 H35 0.9300

loop_
_geom_hbond_atom_site_label_D
_geom_hbond_atom_site_label_H
_geom_hbond_atom_site_label_A
_geom_hbond_site_symmetry_A
_geom_hbond_distance_DH
_geom_hbond_distance_HA
_geom_hbond_distance_DA
_geom_hbond_angle_DHA
_geom_hbond_publ_flag
C32 H32 N2 1_565 0.93 2.71 3.577(3) 155.1 y
C21 H21 N3 4_545 0.93 2.73 3.569(4) 150.2 y
C28 H28 Cg 2_545 0.93 2.87 3.603(3) 136.4 y

loop_
_geom_torsion_atom_site_label_1
_geom_torsion_atom_site_label_2
_geom_torsion_atom_site_label_3
_geom_torsion_atom_site_label_4
_geom_torsion
C7 P1 N1 C1 143.92(19)
C13 P1 N1 C1 -109.72(19)
C7 P1 N1 C6 -48.4(2)
C13 P1 N1 C6 58.0(2)
C19 P2 N3 C31 175.99(19)
C25 P2 N3 C31 59.4(2)
C6 P2 N3 C31 -65.3(2)
C5 N2 C1 C2 1.7(4)
C5 N2 C1 N1 -179.9(2)
C6 N1 C1 N2 -31.0(3)
P1 N1 C1 N2 137.68(19)
C6 N1 C1 C2 147.4(2)
P1 N1 C1 C2 -43.9(3)
N2 C1 C2 C3 -1.3(4)
N1 C1 C2 C3 -179.6(2)
C1 C2 C3 C4 0.2(4)
C2 C3 C4 C5 0.5(5)
C1 N2 C5 C4 -1.0(5)
C3 C4 C5 N2 -0.1(5)
C1 N1 C6 P2 -75.7(3)
P1 N1 C6 P2 116.67(18)
N3 P2 C6 N1 -97.21(19)
C19 P2 C6 N1 19.7(2)
C25 P2 C6 N1 134.16(18)
N1 P1 C7 C12 79.6(3)
C13 P1 C7 C12 -29.6(3)
N1 P1 C7 C8 -99.3(2)
C13 P1 C7 C8 151.5(2)
C12 C7 C8 C9 -1.3(5)
P1 C7 C8 C9 177.7(3)
C7 C8 C9 C10 0.8(6)
C8 C9 C10 C11 0.1(7)
C9 C10 C11 C12 -0.5(6)
C10 C11 C12 C7 -0.1(5)
C8 C7 C12 C11 1.0(4)
P1 C7 C12 C11 -177.9(2)
N1 P1 C13 C14 7.1(3)
C7 P1 C13 C14 114.2(3)
N1 P1 C13 C18 179.8(2)
C7 P1 C13 C18 -73.1(3)
C18 C13 C14 C15 0.4(5)
P1 C13 C14 C15 173.0(2)
C13 C14 C15 C16 -0.5(5)
C14 C15 C16 C17 0.3(6)
C15 C16 C17 C18 0.0(6)
C16 C17 C18 C13 -0.2(6)
C14 C13 C18 C17 0.0(5)
P1 C13 C18 C17 -173.4(3)
N3 P2 C19 C20 -148.8(2)
C25 P2 C19 C20 -27.2(2)
C6 P2 C19 C20 86.8(2)
N3 P2 C19 C24 32.5(2)
C25 P2 C19 C24 154.1(2)
C6 P2 C19 C24 -91.9(2)
C24 C19 C20 C21 0.4(4)
P2 C19 C20 C21 -178.3(2)
C19 C20 C21 C22 -0.5(4)
C20 C21 C22 C23 0.4(5)
C21 C22 C23 C24 -0.2(5)
C22 C23 C24 C19 0.1(4)
C20 C19 C24 C23 -0.2(4)
P2 C19 C24 C23 178.5(2)
N3 P2 C25 C26 -157.5(2)
C19 P2 C25 C26 87.3(2)
C6 P2 C25 C26 -27.7(2)
N3 P2 C25 C30 23.1(2)
C19 P2 C25 C30 -92.1(2)
C6 P2 C25 C30 152.9(2)
C30 C25 C26 C27 -0.6(4)
P2 C25 C26 C27 -179.9(2)
C25 C26 C27 C28 2.1(4)
C26 C27 C28 C29 -2.0(5)
C27 C28 C29 C30 0.4(5)
C28 C29 C30 C25 1.2(5)
C26 C25 C30 C29 -1.0(4)
P2 C25 C30 C29 178.3(2)
C35 N4 C31 N3 -176.9(3)
C35 N4 C31 C32 2.4(5)
P2 N3 C31 N4 6.4(3)
P2 N3 C31 C32 -172.9(2)
N4 C31 C32 C33 -1.4(5)
N3 C31 C32 C33 177.8(3)
C31 C32 C33 C34 -0.5(6)
C32 C33 C34 C35 1.4(7)
C31 N4 C35 C34 -1.5(6)
C33 C34 C35 N4 -0.4(7)

loop_
_cod_related_entry_id
_cod_related_entry_database
_cod_related_entry_code
1 ChemSpider 30657023
